data_2210745
loop_
_publ_author_name
'Wei, Lin-Heng'

_publ_section_title
;
 A 1:1 cocrystal of pyridine and 4-hydroxybenzoic acid
;
_journal_coeditor_code OB2064
_journal_issue 10
_journal_name_full 'Acta Crystallographica Section E'
_journal_page_first o4506
_journal_page_last o4507
_journal_paper_doi 10.1107/S1600536806036944
_journal_volume 62
_journal_year 2006
_chemical_formula_iupac 'C5 H5 N, C7 H6 O3'
_chemical_formula_moiety 'C5 H5 N, C7 H6 O3'
_chemical_formula_sum 'C12 H11 N O3'
_chemical_formula_weight 217.22
_chemical_name_systematic
;
pyridine--4-hydroxybenzoic acid (1/1)
;
_space_group_IT_number 14
_symmetry_cell_setting monoclinic
_symmetry_space_group_name_Hall '-P 2ybc'
_symmetry_space_group_name_H-M 'P 1 21/c 1'
_atom_sites_solution_hydrogens geom
_atom_sites_solution_primary direct
_atom_sites_solution_secondary difmap
_audit_creation_method SHELXL-97
_cell_angle_alpha 90.00
_cell_angle_beta 117.340(10)
_cell_angle_gamma 90.00
_cell_formula_units_Z 4
_cell_length_a 12.163(5)
_cell_length_b 9.002(4)
_cell_length_c 11.171(5)
_cell_measurement_reflns_used 2328
_cell_measurement_temperature 298(2)
_cell_measurement_theta_max 27.98
_cell_measurement_theta_min 2.95
_cell_volume 1086.5(8)
_computing_cell_refinement 'SAINT-Plus (Bruker, 2001)'
_computing_data_collection 'SMART (Bruker, 2001)'
_computing_data_reduction SAINT-Plus
_computing_molecular_graphics 'PLATON (Spek, 2003)'
_computing_publication_material PLATON
_computing_structure_refinement 'SHELXL97 (Sheldrick, 1997)'
_computing_structure_solution 'SHELXS97 (Sheldrick, 1997)'
_diffrn_ambient_temperature 298(2)
_diffrn_measured_fraction_theta_full 0.995
_diffrn_measured_fraction_theta_max 0.995
_diffrn_measurement_device_type 'Bruker SMART APEX CCD'
_diffrn_measurement_method \w
_diffrn_radiation_monochromator graphite
_diffrn_radiation_source 'fine-focus sealed tube'
_diffrn_radiation_type MoK\a
_diffrn_radiation_wavelength 0.71073
_diffrn_reflns_av_R_equivalents 0.1743
_diffrn_reflns_av_sigmaI/netI 0.0978
_diffrn_reflns_limit_h_max 14
_diffrn_reflns_limit_h_min -13
_diffrn_reflns_limit_k_max 11
_diffrn_reflns_limit_k_min -10
_diffrn_reflns_limit_l_max 13
_diffrn_reflns_limit_l_min -13
_diffrn_reflns_number 6841
_diffrn_reflns_theta_full 25.99
_diffrn_reflns_theta_max 25.99
_diffrn_reflns_theta_min 1.88
_exptl_absorpt_coefficient_mu 0.096
_exptl_absorpt_correction_type none
_exptl_crystal_colour colorless
_exptl_crystal_density_diffrn 1.328
_exptl_crystal_density_method 'not measured'
_exptl_crystal_description block
_exptl_crystal_F_000 456
_exptl_crystal_size_max 0.30
_exptl_crystal_size_mid 0.20
_exptl_crystal_size_min 0.20
_refine_diff_density_max 0.196
_refine_diff_density_min -0.317
_refine_ls_extinction_method none
_refine_ls_goodness_of_fit_ref 1.005
_refine_ls_hydrogen_treatment mixed
_refine_ls_matrix_type full
_refine_ls_number_parameters 153
_refine_ls_number_reflns 2118
_refine_ls_number_restraints 2
_refine_ls_restrained_S_all 1.006
_refine_ls_R_factor_all 0.0699
_refine_ls_R_factor_gt 0.0565
_refine_ls_shift/su_max 0.000
_refine_ls_shift/su_mean 0.000
_refine_ls_structure_factor_coef Fsqd
_refine_ls_weighting_details 'calc w=1/[\s^2^(Fo^2^)+(0.0853P)^2^] where P=(Fo^2^+2Fc^2^)/3'
_refine_ls_weighting_scheme calc
_refine_ls_wR_factor_gt 0.1543
_refine_ls_wR_factor_ref 0.1665
_reflns_number_gt 1602
_reflns_number_total 2118
_reflns_threshold_expression I>2\s(I)
_cod_data_source_file ob2064.cif
_cod_data_source_block t
_cod_depositor_comments
;
The following automatic conversions were performed:
'_symmetry_cell_setting' value 'Monoclinic' changed to 'monoclinic'
according to '/home/saulius/struct/CIF-dictionaries/cif_core.dic'
dictionary named 'cif_core.dic' version 2.4.1 from 2010-06-29.

Automatic conversion script
Id: cif_fix_enum 1527 2010-12-29 10:47:43Z saulius 

The following automatic conversions were performed:

'_symmetry_cell_setting' value 'Monoclinic' changed to 'monoclinic'
according to /home/saulius/struct/CIF-dictionaries/cif_core.dic
dictionary named 'cif_core.dic' version 2.4.1 from 2010-06-29.

Automatic conversion script
Id: cif_fix_values 1715 2011-07-08 13:25:40Z adriana 
;
_cod_original_cell_volume 1086.6(8)
_cod_original_sg_symbol_H-M 'P 21/c'
_cod_database_code 2210745
_cod_database_fobs_code 2210745

loop_
_symmetry_equiv_pos_as_xyz
'x, y, z'
'-x, y+1/2, -z+1/2'
'-x, -y, -z'
'x, -y-1/2, z-1/2'

loop_
_atom_site_type_symbol
_atom_site_label
_atom_site_fract_x
_atom_site_fract_y
_atom_site_fract_z
_atom_site_U_iso_or_equiv
_atom_site_adp_type
_atom_site_calc_flag
_atom_site_refinement_flags
_atom_site_occupancy
C C1 0.81095(14) 0.98450(17) 0.22189(16) 0.0448(4) Uani d . 1
C C2 0.90978(15) 0.92984(17) 0.20451(16) 0.0478(4) Uani d . 1
H H2 0.9177 0.9572 0.1286 0.057 Uiso calc R 1
C C3 0.99594(16) 0.83607(18) 0.29775(17) 0.0486(4) Uani d . 1
H H3 1.0606 0.7990 0.2839 0.058 Uiso calc R 1
C C4 0.98594(16) 0.79697(17) 0.41266(17) 0.0481(4) Uani d . 1
C C5 0.88716(19) 0.8500(2) 0.43028(19) 0.0577(5) Uani d . 1
H H5 0.8793 0.8225 0.5062 0.069 Uiso calc R 1
C C6 0.80144(17) 0.9422(2) 0.33691(18) 0.0555(5) Uani d . 1
H H6 0.7359 0.9773 0.3502 0.067 Uiso calc R 1
C C7 0.71921(15) 1.08503(18) 0.11980(16) 0.0473(4) Uani d . 1
C C8 0.49080(18) 0.3418(2) 0.85056(19) 0.0605(5) Uani d . 1
H H8 0.5622 0.3117 0.8467 0.073 Uiso calc R 1
C C9 0.4135(2) 0.4402(2) 0.7571(2) 0.0673(6) Uani d . 1
H H9 0.4321 0.4771 0.6908 0.081 Uiso calc R 1
C C10 0.3080(2) 0.4838(2) 0.7626(2) 0.0701(6) Uani d . 1
H H10 0.2543 0.5515 0.7003 0.084 Uiso calc R 1
C C11 0.28237(19) 0.4269(2) 0.8604(2) 0.0693(6) Uani d . 1
H H11 0.2108 0.4542 0.8652 0.083 Uiso calc R 1
C C12 0.36429(18) 0.3291(2) 0.9509(2) 0.0612(5) Uani d . 1
H H12 0.3471 0.2905 1.0177 0.073 Uiso calc R 1
N N1 0.46726(13) 0.28691(15) 0.94768(15) 0.0550(4) Uani d . 1
O O1 0.73443(10) 1.13919(14) 0.02758(12) 0.0585(4) Uani d . 1
O O2 0.62063(12) 1.11156(16) 0.13326(14) 0.0692(4) Uani d D 1
H HO2 0.575(2) 1.168(2) 0.0699(19) 0.095(8) Uiso d D 1
O O3 1.06855(13) 0.70725(15) 0.50993(13) 0.0633(4) Uani d D 1
H HO3 1.1246(15) 0.689(2) 0.490(2) 0.072(7) Uiso d D 1

loop_
_atom_site_aniso_label
_atom_site_aniso_U_11
_atom_site_aniso_U_22
_atom_site_aniso_U_33
_atom_site_aniso_U_12
_atom_site_aniso_U_13
_atom_site_aniso_U_23
C1 0.0399(9) 0.0486(9) 0.0512(9) -0.0043(7) 0.0253(7) -0.0045(7)
C2 0.0465(9) 0.0550(9) 0.0520(9) -0.0022(7) 0.0314(8) -0.0010(7)
C3 0.0409(9) 0.0545(9) 0.0600(10) 0.0031(7) 0.0312(8) -0.0020(7)
C4 0.0456(9) 0.0511(9) 0.0522(9) 0.0014(7) 0.0264(8) 0.0003(7)
C5 0.0595(11) 0.0729(11) 0.0558(11) 0.0121(9) 0.0396(9) 0.0109(8)
C6 0.0503(10) 0.0677(11) 0.0638(11) 0.0106(8) 0.0394(9) 0.0054(8)
C7 0.0400(9) 0.0546(9) 0.0531(9) -0.0038(7) 0.0265(7) -0.0042(7)
C8 0.0511(11) 0.0723(12) 0.0669(12) 0.0035(8) 0.0347(9) 0.0028(9)
C9 0.0702(13) 0.0784(13) 0.0627(12) 0.0056(10) 0.0386(10) 0.0132(9)
C10 0.0632(13) 0.0792(13) 0.0636(12) 0.0142(10) 0.0253(10) 0.0174(9)
C11 0.0527(11) 0.0874(14) 0.0759(13) 0.0189(10) 0.0364(10) 0.0155(11)
C12 0.0518(11) 0.0735(12) 0.0672(12) 0.0072(9) 0.0351(10) 0.0123(9)
N1 0.0462(8) 0.0628(9) 0.0600(9) 0.0037(7) 0.0278(7) 0.0049(7)
O1 0.0444(8) 0.0815(9) 0.0550(7) 0.0046(5) 0.0274(6) 0.0111(6)
O2 0.0515(8) 0.0903(10) 0.0802(10) 0.0235(7) 0.0425(8) 0.0296(8)
O3 0.0572(8) 0.0780(9) 0.0631(8) 0.0215(6) 0.0350(7) 0.0152(6)

loop_
_atom_type_symbol
_atom_type_description
_atom_type_scat_dispersion_real
_atom_type_scat_dispersion_imag
_atom_type_scat_source
C C 0.0033 0.0016 'International Tables Vol C Tables 4.2.6.8 and 6.1.1.4'
H H 0.0000 0.0000 'International Tables Vol C Tables 4.2.6.8 and 6.1.1.4'
N N 0.0061 0.0033 'International Tables Vol C Tables 4.2.6.8 and 6.1.1.4'
O O 0.0106 0.0060 'International Tables Vol C Tables 4.2.6.8 and 6.1.1.4'

loop_
_geom_angle_atom_site_label_1
_geom_angle_atom_site_label_2
_geom_angle_atom_site_label_3
_geom_angle
_geom_angle_publ_flag
C2 C1 C6 118.30(15) ?
C2 C1 C7 120.10(14) ?
C6 C1 C7 121.60(14) ?
C3 C2 C1 121.15(15) ?
C3 C2 H2 119.4 ?
C1 C2 H2 119.4 ?
C2 C3 C4 119.70(15) ?
C2 C3 H3 120.1 ?
C4 C3 H3 120.1 ?
O3 C4 C5 117.52(15) ?
O3 C4 C3 122.96(15) ?
C5 C4 C3 119.51(15) ?
C6 C5 C4 120.50(16) ?
C6 C5 H5 119.8 ?
C4 C5 H5 119.8 ?
C5 C6 C1 120.81(15) ?
C5 C6 H6 119.6 ?
C1 C6 H6 119.6 ?
O1 C7 O2 121.84(15) ?
O1 C7 C1 122.53(15) yes
O2 C7 C1 115.63(14) yes
N1 C8 C9 122.17(17) ?
N1 C8 H8 118.9 ?
C9 C8 H8 118.9 ?
C8 C9 C10 118.86(18) ?
C8 C9 H9 120.6 ?
C10 C9 H9 120.6 ?
C11 C10 C9 119.42(18) ?
C11 C10 H10 120.3 ?
C9 C10 H10 120.3 ?
C12 C11 C10 118.48(18) ?
C12 C11 H11 120.8 ?
C10 C11 H11 120.8 ?
N1 C12 C11 122.81(17) ?
N1 C12 H12 118.6 ?
C11 C12 H12 118.6 ?
C12 N1 C8 118.26(16) ?
C7 O2 HO2 108(2) ?
C4 O3 HO3 107.4(15) ?

loop_
_geom_bond_atom_site_label_1
_geom_bond_atom_site_label_2
_geom_bond_distance
_geom_bond_publ_flag
C1 C2 1.393(2) ?
C1 C6 1.395(2) ?
C1 C7 1.482(2) ?
C2 C3 1.376(2) ?
C2 H2 0.9300 ?
C3 C4 1.389(2) ?
C3 H3 0.9300 ?
C4 O3 1.356(2) ?
C4 C5 1.388(2) ?
C5 C6 1.366(3) ?
C5 H5 0.9300 ?
C6 H6 0.9300 ?
C7 O1 1.228(2) yes
C7 O2 1.297(2) yes
C8 N1 1.337(2) ?
C8 C9 1.363(3) ?
C8 H8 0.9300 ?
C9 C10 1.370(3) ?
C9 H9 0.9300 ?
C10 C11 1.366(3) ?
C10 H10 0.9300 ?
C11 C12 1.366(3) ?
C11 H11 0.9300 ?
C12 N1 1.325(2) ?
C12 H12 0.9300 ?
O2 HO2 0.843(10) ?
O3 HO3 0.825(10) ?

loop_
_geom_hbond_atom_site_label_D
_geom_hbond_atom_site_label_H
_geom_hbond_atom_site_label_A
_geom_hbond_site_symmetry_A
_geom_hbond_distance_DH
_geom_hbond_distance_HA
_geom_hbond_distance_DA
_geom_hbond_angle_DHA
O2 HO2 N1 1_564 0.843(10) 1.753(11) 2.592(2) 173(3)
O3 HO3 O1 2_745 0.825(10) 1.868(11) 2.686(2) 171(2)

loop_
_cod_related_entry_id
_cod_related_entry_database
_cod_related_entry_code
1 ChemSpider 21127162
